data_4306857
loop_
_publ_author_name
'Ying Wang'
'Bin Ding'
'Peng Cheng'
'Dai-Zheng Liao'
'Shi-Ping Yan'

_publ_section_title
;
Tuned Triazolatesilver(I) Luminescent Complexes from Zero- to
Three-Dimensionality Based on Bi- to Tetratopic Bridged Ligands
;
_journal_name_full 'Inorganic Chemistry'
_journal_page_first 2002
_journal_page_last 2010
_journal_paper_doi 10.1021/ic060855y
_journal_volume 46
_journal_year 2007
_chemical_formula_sum 'C18 H16 Ag N9 O5'
_chemical_formula_weight 546.27
_chemical_name_systematic
; 
 ? 
;
_space_group_IT_number 2
_symmetry_cell_setting triclinic
_symmetry_space_group_name_Hall '-P 1'
_symmetry_space_group_name_H-M 'P -1'
_atom_sites_solution_hydrogens geom
_atom_sites_solution_primary direct
_atom_sites_solution_secondary difmap
_audit_creation_method SHELXL-97
_cell_angle_alpha 70.034(2)
_cell_angle_beta 74.568(3)
_cell_angle_gamma 86.273(3)
_cell_formula_units_Z 2
_cell_length_a 7.8128(18)
_cell_length_b 10.954(3)
_cell_length_c 13.092(3)
_cell_measurement_reflns_used 3173
_cell_measurement_temperature 293(2)
_cell_measurement_theta_max 27.93
_cell_measurement_theta_min 2.71
_cell_volume 1014.7(4)
_computing_cell_refinement 'Bruker SMART APEX II'
_computing_data_collection 'Bruker SMART APEX II'
_computing_data_reduction 'Bruker SAINT'
_computing_molecular_graphics 'Bruker SHELXTL'
_computing_publication_material 'Bruker SHELXTL'
_computing_structure_refinement 'SHELXL-97 (Sheldrick, 1997)'
_computing_structure_solution 'SHELXS-97 (Sheldrick, 1990)'
_diffrn_ambient_temperature 293(2)
_diffrn_measured_fraction_theta_full 0.989
_diffrn_measured_fraction_theta_max 0.989
_diffrn_measurement_device_type 'APEX II CCD area detector'
_diffrn_measurement_method 'phi and omega scans'
_diffrn_radiation_monochromator graphite
_diffrn_radiation_source 'fine-focus sealed tube'
_diffrn_radiation_type MoK\a
_diffrn_radiation_wavelength 0.71073
_diffrn_reflns_av_R_equivalents 0.0129
_diffrn_reflns_av_sigmaI/netI 0.0220
_diffrn_reflns_limit_h_max 8
_diffrn_reflns_limit_h_min -9
_diffrn_reflns_limit_k_max 13
_diffrn_reflns_limit_k_min -12
_diffrn_reflns_limit_l_max 15
_diffrn_reflns_limit_l_min -15
_diffrn_reflns_number 5529
_diffrn_reflns_theta_full 25.03
_diffrn_reflns_theta_max 25.03
_diffrn_reflns_theta_min 1.71
_exptl_absorpt_coefficient_mu 1.048
_exptl_absorpt_correction_T_max 1.000000
_exptl_absorpt_correction_T_min 0.749969
_exptl_absorpt_correction_type multi-scan
_exptl_absorpt_process_details SADABS
_exptl_crystal_colour COLORLESS
_exptl_crystal_density_diffrn 1.788
_exptl_crystal_density_meas ?
_exptl_crystal_density_method 'not measured'
_exptl_crystal_description PRISM
_exptl_crystal_F_000 548
_exptl_crystal_size_max 0.42
_exptl_crystal_size_mid 0.16
_exptl_crystal_size_min 0.12
_refine_diff_density_max 0.291
_refine_diff_density_min -0.387
_refine_diff_density_rms 0.057
_refine_ls_extinction_method none
_refine_ls_goodness_of_fit_ref 1.075
_refine_ls_hydrogen_treatment constr
_refine_ls_matrix_type full
_refine_ls_number_parameters 300
_refine_ls_number_reflns 3554
_refine_ls_number_restraints 0
_refine_ls_restrained_S_all 1.075
_refine_ls_R_factor_all 0.0290
_refine_ls_R_factor_gt 0.0249
_refine_ls_shift/su_max 0.001
_refine_ls_shift/su_mean 0.000
_refine_ls_structure_factor_coef Fsqd
_refine_ls_weighting_details 'calc w=1/[\s^2^(Fo^2^)+(0.0481P)^2^+0.0942P] where P=(Fo^2^+2Fc^2^)/3'
_refine_ls_weighting_scheme calc
_refine_ls_wR_factor_gt 0.0726
_refine_ls_wR_factor_ref 0.0745
_reflns_number_gt 3112
_reflns_number_total 3554
_reflns_threshold_expression >2sigma(I)
_cod_data_source_file ic060855ysi20060517_115531.cif
_cod_data_source_block 50314c
_cod_depositor_comments
;
The following automatic conversions were performed:
'_symmetry_cell_setting' value 'Triclinic' changed to 'triclinic'
according to '/home/saulius/struct/CIF-dictionaries/cif_core.dic'
dictionary named 'cif_core.dic' version 2.4.1 from
2010-06-29.

'_exptl_absorpt_correction_type' value 'MULTI-SCAN' changed
to 'multi-scan' according to
'/home/saulius/struct/CIF-dictionaries/cif_core.dic' dictionary named
'cif_core.dic' version 2.4.1 from 2010-06-29.

Automatic conversion script
Id: cif_fix_enum 1527 2010-12-29 10:47:43Z saulius 

The following automatic conversions were performed:

'_exptl_crystal_density_meas' value 'NONE' was changed to '?' - the
value is perceived as not measured.

Automatic conversion script
Id: cif_fix_values 3008 2015-01-20 13:52:24Z robertas 
;
_cod_database_code 4306857

loop_
_symmetry_equiv_pos_as_xyz
'x, y, z'
'-x, -y, -z'

loop_
_atom_site_label
_atom_site_type_symbol
_atom_site_fract_x
_atom_site_fract_y
_atom_site_fract_z
_atom_site_U_iso_or_equiv
_atom_site_adp_type
_atom_site_occupancy
_atom_site_symmetry_multiplicity
_atom_site_calc_flag
_atom_site_refinement_flags
_atom_site_disorder_assembly
_atom_site_disorder_group
Ag1 Ag 0.01929(3) -0.434237(16) 0.839634(15) 0.05541(10) Uani 1 1 d . . .
O1 O -0.3486(2) 0.15846(16) 0.36125(14) 0.0495(4) Uani 1 1 d . . .
H1 H -0.3258 0.0855 0.3989 0.074 Uiso 1 1 calc R . .
O2 O 0.2551(3) 0.1054(2) 1.10796(18) 0.0843(8) Uani 1 1 d . . .
H2 H 0.2226 0.0390 1.1020 0.126 Uiso 1 1 calc R . .
N1 N -0.2067(2) -0.13630(16) 0.60108(14) 0.0341(4) Uani 1 1 d . . .
N2 N -0.2169(3) -0.34874(18) 0.66289(16) 0.0412(4) Uani 1 1 d . . .
N3 N -0.1294(3) -0.30406(17) 0.72311(15) 0.0389(4) Uani 1 1 d . . .
N4 N -0.2382(2) -0.01255(17) 0.53325(15) 0.0375(4) Uani 1 1 d . . .
N5 N 0.1112(3) -0.32340(19) 0.93961(16) 0.0490(5) Uani 1 1 d . . .
N6 N 0.0441(3) -0.35816(18) 1.05559(16) 0.0438(5) Uani 1 1 d . . .
N7 N 0.1618(3) -0.16438(17) 0.99148(15) 0.0397(4) Uani 1 1 d . . .
N8 N 0.2166(3) -0.04907(18) 0.99800(16) 0.0415(4) Uani 1 1 d . . .
C1 C -0.1932(3) 0.3159(2) 0.5281(2) 0.0495(6) Uani 1 1 d . . .
H1A H -0.1472 0.2959 0.5903 0.059 Uiso 1 1 calc R . .
C2 C -0.2156(4) 0.4440(3) 0.4694(3) 0.0592(7) Uani 1 1 d . . .
H2A H -0.1848 0.5099 0.4915 0.071 Uiso 1 1 calc R . .
C3 C -0.2843(3) 0.4733(2) 0.3772(2) 0.0566(7) Uani 1 1 d . . .
H3 H -0.3010 0.5596 0.3376 0.068 Uiso 1 1 calc R . .
C4 C -0.3285(3) 0.3771(2) 0.3429(2) 0.0501(6) Uani 1 1 d . . .
H4 H -0.3749 0.3985 0.2808 0.060 Uiso 1 1 calc R . .
C5 C -0.3039(3) 0.2471(2) 0.4014(2) 0.0411(5) Uani 1 1 d . . .
C6 C -0.2379(3) 0.2153(2) 0.49662(19) 0.0394(5) Uani 1 1 d . . .
C7 C -0.2116(3) 0.0834(2) 0.56288(19) 0.0390(5) Uani 1 1 d . . .
H7 H -0.1747 0.0677 0.6281 0.047 Uiso 1 1 calc R . .
C8 C -0.2593(3) -0.2455(2) 0.58984(19) 0.0390(5) Uani 1 1 d . . .
H8 H -0.3179 -0.2464 0.5369 0.047 Uiso 1 1 calc R . .
C9 C -0.1252(3) -0.1772(2) 0.68530(17) 0.0382(5) Uani 1 1 d . . .
H9 H -0.0745 -0.1238 0.7120 0.046 Uiso 1 1 calc R . .
C10 C 0.1811(4) -0.2073(2) 0.9032(2) 0.0474(6) Uani 1 1 d . . .
H10 H 0.2357 -0.1607 0.8284 0.057 Uiso 1 1 calc R . .
C11 C 0.0770(3) -0.2606(2) 1.08338(19) 0.0411(5) Uani 1 1 d . . .
H11 H 0.0462 -0.2579 1.1563 0.049 Uiso 1 1 calc R . .
C12 C 0.3235(3) 0.0261(2) 0.91080(19) 0.0396(5) Uani 1 1 d . . .
H12 H 0.3604 0.0032 0.8463 0.048 Uiso 1 1 calc R . .
C13 C 0.3888(3) 0.1476(2) 0.91110(19) 0.0393(5) Uani 1 1 d . . .
C14 C 0.3508(3) 0.1821(2) 1.0070(2) 0.0507(6) Uani 1 1 d . . .
C15 C 0.4187(4) 0.2985(3) 1.0017(3) 0.0652(8) Uani 1 1 d . . .
H15 H 0.3949 0.3214 1.0662 0.078 Uiso 1 1 calc R . .
C16 C 0.5208(4) 0.3801(3) 0.9020(3) 0.0595(7) Uani 1 1 d . . .
H16 H 0.5637 0.4587 0.8992 0.071 Uiso 1 1 calc R . .
C17 C 0.5605(4) 0.3473(2) 0.8065(2) 0.0564(7) Uani 1 1 d . . .
H17 H 0.6314 0.4024 0.7394 0.068 Uiso 1 1 calc R . .
C18 C 0.4941(4) 0.2318(2) 0.8112(2) 0.0515(6) Uani 1 1 d . . .
H18 H 0.5200 0.2095 0.7464 0.062 Uiso 1 1 calc R . .
N9 N 0.1647(3) 0.1310(2) 0.69252(16) 0.0473(5) Uani 1 1 d . . .
O3 O 0.0492(3) 0.0463(2) 0.74870(18) 0.0779(6) Uani 1 1 d . . .
O4 O 0.3195(3) 0.0989(2) 0.65639(17) 0.0676(5) Uani 1 1 d . . .
O5 O 0.1301(3) 0.24583(19) 0.67292(19) 0.0770(6) Uani 1 1 d . . .

loop_
_atom_site_aniso_label
_atom_site_aniso_U_11
_atom_site_aniso_U_22
_atom_site_aniso_U_33
_atom_site_aniso_U_23
_atom_site_aniso_U_13
_atom_site_aniso_U_12
Ag1 0.08984(18) 0.03009(13) 0.04946(14) -0.00261(9) -0.03539(11) -0.00722(10)
O1 0.0652(11) 0.0342(9) 0.0518(10) -0.0106(8) -0.0255(8) 0.0055(8)
O2 0.1070(17) 0.0775(15) 0.0662(13) -0.0482(12) 0.0254(12) -0.0514(13)
N1 0.0406(10) 0.0267(9) 0.0310(9) -0.0057(7) -0.0081(7) 0.0006(7)
N2 0.0472(11) 0.0318(10) 0.0434(10) -0.0088(8) -0.0138(8) -0.0051(8)
N3 0.0514(11) 0.0277(9) 0.0344(9) -0.0045(8) -0.0125(8) -0.0030(8)
N4 0.0444(10) 0.0275(10) 0.0347(9) -0.0036(8) -0.0098(8) 0.0015(8)
N5 0.0803(14) 0.0311(10) 0.0410(10) -0.0089(9) -0.0270(10) -0.0066(10)
N6 0.0637(12) 0.0290(10) 0.0406(10) -0.0068(8) -0.0214(9) -0.0058(9)
N7 0.0567(11) 0.0253(9) 0.0403(10) -0.0093(8) -0.0187(9) -0.0041(8)
N8 0.0573(12) 0.0268(9) 0.0454(11) -0.0147(9) -0.0168(9) -0.0045(8)
C1 0.0523(14) 0.0391(14) 0.0603(15) -0.0188(12) -0.0175(12) 0.0027(11)
C2 0.0615(17) 0.0331(13) 0.084(2) -0.0191(13) -0.0217(15) 0.0014(12)
C3 0.0518(15) 0.0293(13) 0.0794(19) -0.0080(13) -0.0153(14) 0.0017(11)
C4 0.0463(13) 0.0355(13) 0.0593(15) -0.0035(11) -0.0154(11) 0.0024(10)
C5 0.0370(11) 0.0316(12) 0.0489(13) -0.0096(10) -0.0069(10) 0.0017(9)
C6 0.0387(12) 0.0307(11) 0.0431(12) -0.0110(10) -0.0037(9) 0.0034(9)
C7 0.0413(12) 0.0349(12) 0.0364(11) -0.0098(10) -0.0057(9) 0.0012(9)
C8 0.0433(12) 0.0321(12) 0.0417(12) -0.0101(10) -0.0131(10) -0.0035(9)
C9 0.0501(13) 0.0310(11) 0.0325(11) -0.0093(9) -0.0110(9) 0.0011(9)
C10 0.0769(17) 0.0302(12) 0.0382(12) -0.0083(10) -0.0222(11) -0.0078(11)
C11 0.0554(13) 0.0288(11) 0.0396(12) -0.0088(10) -0.0157(10) -0.0027(10)
C12 0.0507(13) 0.0306(11) 0.0409(12) -0.0111(10) -0.0183(10) -0.0008(10)
C13 0.0440(12) 0.0271(11) 0.0482(12) -0.0103(10) -0.0170(10) -0.0015(9)
C14 0.0489(14) 0.0439(14) 0.0609(15) -0.0257(12) -0.0036(12) -0.0094(11)
C15 0.0655(17) 0.0558(17) 0.082(2) -0.0451(16) 0.0008(15) -0.0163(14)
C16 0.0550(15) 0.0363(14) 0.091(2) -0.0289(14) -0.0137(14) -0.0096(11)
C17 0.0618(16) 0.0367(14) 0.0637(16) -0.0042(12) -0.0178(13) -0.0142(12)
C18 0.0635(16) 0.0425(14) 0.0479(14) -0.0099(12) -0.0177(12) -0.0094(12)
N9 0.0741(15) 0.0345(11) 0.0353(10) -0.0083(9) -0.0202(10) -0.0073(10)
O3 0.0921(16) 0.0576(13) 0.0725(13) -0.0080(11) -0.0121(12) -0.0336(12)
O4 0.0698(14) 0.0807(15) 0.0601(12) -0.0301(11) -0.0224(10) 0.0051(11)
O5 0.1199(19) 0.0333(11) 0.0702(13) -0.0143(9) -0.0164(12) 0.0024(11)

loop_
_atom_type_symbol
_atom_type_description
_atom_type_scat_dispersion_real
_atom_type_scat_dispersion_imag
_atom_type_scat_source
C C 0.0033 0.0016 'International Tables Vol C Tables 4.2.6.8 and 6.1.1.4'
H H 0.0000 0.0000 'International Tables Vol C Tables 4.2.6.8 and 6.1.1.4'
N N 0.0061 0.0033 'International Tables Vol C Tables 4.2.6.8 and 6.1.1.4'
O O 0.0106 0.0060 'International Tables Vol C Tables 4.2.6.8 and 6.1.1.4'
Ag Ag -0.8971 1.1015 'International Tables Vol C Tables 4.2.6.8 and 6.1.1.4'

loop_
_geom_angle_atom_site_label_1
_geom_angle_atom_site_label_2
_geom_angle_atom_site_label_3
_geom_angle
_geom_angle_site_symmetry_1
_geom_angle_site_symmetry_3
_geom_angle_publ_flag
N6 Ag1 N3 127.35(7) 2_547 . ?
N6 Ag1 N5 110.66(7) 2_547 . ?
N3 Ag1 N5 110.56(7) . . ?
C5 O1 H1 109.5 . . ?
C14 O2 H2 109.5 . . ?
C9 N1 C8 105.81(18) . . ?
C9 N1 N4 131.96(18) . . ?
C8 N1 N4 122.22(18) . . ?
C8 N2 N3 105.69(18) . . ?
C9 N3 N2 108.79(18) . . ?
C9 N3 Ag1 127.58(16) . . ?
N2 N3 Ag1 122.66(14) . . ?
C7 N4 N1 117.23(18) . . ?
C10 N5 N6 107.55(18) . . ?
C10 N5 Ag1 128.69(16) . . ?
N6 N5 Ag1 120.84(14) . . ?
C11 N6 N5 106.98(18) . . ?
C11 N6 Ag1 130.17(15) . 2_547 ?
N5 N6 Ag1 120.05(14) . 2_547 ?
C11 N7 C10 106.26(18) . . ?
C11 N7 N8 121.75(18) . . ?
C10 N7 N8 131.96(19) . . ?
C12 N8 N7 117.18(19) . . ?
C2 C1 C6 121.6(3) . . ?
C2 C1 H1A 119.2 . . ?
C6 C1 H1A 119.2 . . ?
C1 C2 C3 119.0(3) . . ?
C1 C2 H2A 120.5 . . ?
C3 C2 H2A 120.5 . . ?
C4 C3 C2 121.1(2) . . ?
C4 C3 H3 119.5 . . ?
C2 C3 H3 119.5 . . ?
C3 C4 C5 120.1(3) . . ?
C3 C4 H4 120.0 . . ?
C5 C4 H4 120.0 . . ?
O1 C5 C4 116.3(2) . . ?
O1 C5 C6 124.0(2) . . ?
C4 C5 C6 119.7(2) . . ?
C1 C6 C5 118.5(2) . . ?
C1 C6 C7 118.3(2) . . ?
C5 C6 C7 123.2(2) . . ?
N4 C7 C6 121.0(2) . . ?
N4 C7 H7 119.5 . . ?
C6 C7 H7 119.5 . . ?
N2 C8 N1 110.9(2) . . ?
N2 C8 H8 124.5 . . ?
N1 C8 H8 124.5 . . ?
N3 C9 N1 108.8(2) . . ?
N3 C9 H9 125.6 . . ?
N1 C9 H9 125.6 . . ?
N5 C10 N7 109.2(2) . . ?
N5 C10 H10 125.4 . . ?
N7 C10 H10 125.4 . . ?
N6 C11 N7 110.0(2) . . ?
N6 C11 H11 125.0 . . ?
N7 C11 H11 125.0 . . ?
N8 C12 C13 120.6(2) . . ?
N8 C12 H12 119.7 . . ?
C13 C12 H12 119.7 . . ?
C14 C13 C18 118.8(2) . . ?
C14 C13 C12 122.5(2) . . ?
C18 C13 C12 118.7(2) . . ?
O2 C14 C13 123.1(2) . . ?
O2 C14 C15 117.3(2) . . ?
C13 C14 C15 119.6(2) . . ?
C16 C15 C14 120.4(3) . . ?
C16 C15 H15 119.8 . . ?
C14 C15 H15 119.8 . . ?
C17 C16 C15 120.9(2) . . ?
C17 C16 H16 119.6 . . ?
C15 C16 H16 119.6 . . ?
C16 C17 C18 119.0(3) . . ?
C16 C17 H17 120.5 . . ?
C18 C17 H17 120.5 . . ?
C17 C18 C13 121.3(2) . . ?
C17 C18 H18 119.3 . . ?
C13 C18 H18 119.3 . . ?
O5 N9 O3 120.6(3) . . ?
O5 N9 O4 120.0(2) . . ?
O3 N9 O4 119.4(2) . . ?

loop_
_geom_bond_atom_site_label_1
_geom_bond_atom_site_label_2
_geom_bond_distance
_geom_bond_site_symmetry_2
_geom_bond_publ_flag
Ag1 N6 2.2256(19) 2_547 ?
Ag1 N3 2.2253(19) . ?
Ag1 N5 2.3242(19) . ?
O1 C5 1.353(3) . ?
O1 H1 0.8200 . ?
O2 C14 1.346(3) . ?
O2 H2 0.8200 . ?
N1 C9 1.350(3) . ?
N1 C8 1.356(3) . ?
N1 N4 1.392(2) . ?
N2 C8 1.297(3) . ?
N2 N3 1.387(3) . ?
N3 C9 1.306(3) . ?
N4 C7 1.284(3) . ?
N5 C10 1.296(3) . ?
N5 N6 1.390(3) . ?
N6 C11 1.301(3) . ?
N6 Ag1 2.2256(19) 2_547 ?
N7 C11 1.341(3) . ?
N7 C10 1.360(3) . ?
N7 N8 1.396(2) . ?
N8 C12 1.272(3) . ?
C1 C2 1.376(4) . ?
C1 C6 1.394(3) . ?
C1 H1A 0.9300 . ?
C2 C3 1.381(4) . ?
C2 H2A 0.9300 . ?
C3 C4 1.372(4) . ?
C3 H3 0.9300 . ?
C4 C5 1.396(3) . ?
C4 H4 0.9300 . ?
C5 C6 1.401(3) . ?
C6 C7 1.443(3) . ?
C7 H7 0.9300 . ?
C8 H8 0.9300 . ?
C9 H9 0.9300 . ?
C10 H10 0.9300 . ?
C11 H11 0.9300 . ?
C12 C13 1.457(3) . ?
C12 H12 0.9300 . ?
C13 C14 1.385(3) . ?
C13 C18 1.394(3) . ?
C14 C15 1.386(3) . ?
C15 C16 1.372(4) . ?
C15 H15 0.9300 . ?
C16 C17 1.369(4) . ?
C16 H16 0.9300 . ?
C17 C18 1.374(4) . ?
C17 H17 0.9300 . ?
C18 H18 0.9300 . ?
N9 O5 1.222(3) . ?
N9 O3 1.228(3) . ?
N9 O4 1.251(3) . ?

loop_
_geom_torsion_atom_site_label_1
_geom_torsion_atom_site_label_2
_geom_torsion_atom_site_label_3
_geom_torsion_atom_site_label_4
_geom_torsion
_geom_torsion_site_symmetry_1
_geom_torsion_site_symmetry_2
_geom_torsion_site_symmetry_3
_geom_torsion_site_symmetry_4
_geom_torsion_publ_flag
C8 N2 N3 C9 0.9(2) . . . . ?
C8 N2 N3 Ag1 -168.53(14) . . . . ?
N6 Ag1 N3 C9 159.73(17) 2_547 . . . ?
N5 Ag1 N3 C9 20.3(2) . . . . ?
N6 Ag1 N3 N2 -32.87(19) 2_547 . . . ?
N5 Ag1 N3 N2 -172.35(15) . . . . ?
C9 N1 N4 C7 -12.3(3) . . . . ?
C8 N1 N4 C7 168.2(2) . . . . ?
N6 Ag1 N5 C10 169.9(2) 2_547 . . . ?
N3 Ag1 N5 C10 -43.6(3) . . . . ?
N6 Ag1 N5 N6 -32.0(2) 2_547 . . . ?
N3 Ag1 N5 N6 114.53(17) . . . . ?
C10 N5 N6 C11 0.1(3) . . . . ?
Ag1 N5 N6 C11 -162.18(16) . . . . ?
C10 N5 N6 Ag1 -162.85(18) . . . 2_547 ?
Ag1 N5 N6 Ag1 34.9(2) . . . 2_547 ?
C11 N7 N8 C12 167.4(2) . . . . ?
C10 N7 N8 C12 -10.5(4) . . . . ?
C6 C1 C2 C3 0.1(4) . . . . ?
C1 C2 C3 C4 -0.7(4) . . . . ?
C2 C3 C4 C5 -0.1(4) . . . . ?
C3 C4 C5 O1 -179.2(2) . . . . ?
C3 C4 C5 C6 1.6(3) . . . . ?
C2 C1 C6 C5 1.2(4) . . . . ?
C2 C1 C6 C7 -179.6(2) . . . . ?
O1 C5 C6 C1 178.7(2) . . . . ?
C4 C5 C6 C1 -2.1(3) . . . . ?
O1 C5 C6 C7 -0.4(3) . . . . ?
C4 C5 C6 C7 178.9(2) . . . . ?
N1 N4 C7 C6 178.98(18) . . . . ?
C1 C6 C7 N4 -174.9(2) . . . . ?
C5 C6 C7 N4 4.2(3) . . . . ?
N3 N2 C8 N1 -1.2(2) . . . . ?
C9 N1 C8 N2 1.0(2) . . . . ?
N4 N1 C8 N2 -179.35(18) . . . . ?
N2 N3 C9 N1 -0.4(2) . . . . ?
Ag1 N3 C9 N1 168.45(13) . . . . ?
C8 N1 C9 N3 -0.3(2) . . . . ?
N4 N1 C9 N3 -179.97(19) . . . . ?
N6 N5 C10 N7 -0.1(3) . . . . ?
Ag1 N5 C10 N7 160.30(17) . . . . ?
C11 N7 C10 N5 0.1(3) . . . . ?
N8 N7 C10 N5 178.3(2) . . . . ?
N5 N6 C11 N7 0.0(3) . . . . ?
Ag1 N6 C11 N7 160.56(16) 2_547 . . . ?
C10 N7 C11 N6 -0.1(3) . . . . ?
N8 N7 C11 N6 -178.5(2) . . . . ?
N7 N8 C12 C13 -179.2(2) . . . . ?
N8 C12 C13 C14 5.5(4) . . . . ?
N8 C12 C13 C18 -174.9(2) . . . . ?
C18 C13 C14 O2 -177.9(3) . . . . ?
C12 C13 C14 O2 1.8(4) . . . . ?
C18 C13 C14 C15 -0.3(4) . . . . ?
C12 C13 C14 C15 179.3(3) . . . . ?
O2 C14 C15 C16 178.6(3) . . . . ?
C13 C14 C15 C16 0.9(5) . . . . ?
C14 C15 C16 C17 -1.2(5) . . . . ?
C15 C16 C17 C18 1.0(4) . . . . ?
C16 C17 C18 C13 -0.5(4) . . . . ?
C14 C13 C18 C17 0.1(4) . . . . ?
C12 C13 C18 C17 -179.5(2) . . . . ?
